data_7134856
loop_
_publ_author_name
'Yang, Wenyan'
'Li, Lele'
'Xue, Xinlei'
'Deng, Shengyong'
'Wei, Peifa'

_publ_section_title
;
 Positional isomerism-directed formation of hydrogen-bonded organic
 frameworks with distinct single-crystal transformation pathways.
;
_journal_issue 70
_journal_name_full 'Chemical communications (Cambridge, England)'
_journal_page_first 13113
_journal_page_last 13116
_journal_paper_doi 10.1039/d5cc03678j
_journal_volume 61
_journal_year 2025
_chemical_formula_moiety 'C54 H50 N2, C H2 Cl2'
_chemical_formula_sum 'C55 H52 Cl2 N2'
_chemical_formula_weight 811.88
_space_group_crystal_system triclinic
_space_group_IT_number 2
_space_group_name_Hall '-P 1'
_space_group_name_H-M_alt 'P -1'
_atom_sites_solution_hydrogens geom
_atom_sites_solution_primary dual
_audit_creation_date 2025-07-22
_audit_creation_method
;
Olex2 1.3
(compiled 2020.11.12 svn.r5f609507 for OlexSys, GUI svn.r6226)
;
_audit_update_record
;
2025-07-22 deposited with the CCDC.	2025-07-28 downloaded from the CCDC.
;
_cell_angle_alpha 103.388(2)
_cell_angle_beta 92.384(2)
_cell_angle_gamma 106.529(2)
_cell_formula_units_Z 2
_cell_length_a 9.7520(3)
_cell_length_b 15.4169(5)
_cell_length_c 15.7126(5)
_cell_measurement_reflns_used 14693
_cell_measurement_temperature 120.0
_cell_measurement_theta_max 70.13
_cell_measurement_theta_min 23.74
_cell_volume 2188.48(12)
_computing_molecular_graphics 'Olex2 1.3 (Dolomanov et al., 2009)'
_computing_publication_material 'Olex2 1.3 (Dolomanov et al., 2009)'
_computing_structure_refinement 'SHELXL 2018/3 (Sheldrick, 2015)'
_computing_structure_solution 'SHELXT 2018/2 (Sheldrick, 2018)'
_diffrn_ambient_temperature 120.0
_diffrn_measured_fraction_theta_full 0.971
_diffrn_measured_fraction_theta_max 0.953
_diffrn_measurement_device_type 'STOE STADIVARI'
_diffrn_measurement_method '\w scans'
_diffrn_radiation_type CuK\a
_diffrn_radiation_wavelength 1.54178
_diffrn_reflns_av_R_equivalents 0.0372
_diffrn_reflns_av_unetI/netI 0.0334
_diffrn_reflns_Laue_measured_fraction_full 0.971
_diffrn_reflns_Laue_measured_fraction_max 0.953
_diffrn_reflns_limit_h_max 5
_diffrn_reflns_limit_h_min -11
_diffrn_reflns_limit_k_max 18
_diffrn_reflns_limit_k_min -16
_diffrn_reflns_limit_l_max 19
_diffrn_reflns_limit_l_min -18
_diffrn_reflns_number 19911
_diffrn_reflns_point_group_measured_fraction_full 0.971
_diffrn_reflns_point_group_measured_fraction_max 0.953
_diffrn_reflns_theta_full 67.679
_diffrn_reflns_theta_max 69.635
_diffrn_reflns_theta_min 3.669
_diffrn_standards_number 0
_exptl_absorpt_coefficient_mu 1.627
_exptl_absorpt_correction_T_max 1.0000
_exptl_absorpt_correction_T_min 0.2909
_exptl_absorpt_correction_type multi-scan
_exptl_absorpt_process_details
;
STOE LANA, absorption correction by scaling of reflection intensities.
J. Koziskova, F. Hahn, J. Richter, J. Kozisek, "Comparison of different
absorption corrections on the model structure of tetrakis(\m~2~-acetato)-
diaqua-di-copper(II)", Acta Chimica Slovaca, vol. 9, no. 2, 2016, pp. 136 - 140.
;
_exptl_crystal_colour 'clear light white'
_exptl_crystal_colour_lustre clear
_exptl_crystal_colour_modifier light
_exptl_crystal_colour_primary white
_exptl_crystal_density_diffrn 1.232
_exptl_crystal_description block
_exptl_crystal_F_000 860
_exptl_crystal_size_max 0.3
_exptl_crystal_size_mid 0.2
_exptl_crystal_size_min 0.1
_refine_diff_density_max 0.721
_refine_diff_density_min -0.449
_refine_diff_density_rms 0.060
_refine_ls_extinction_method none
_refine_ls_goodness_of_fit_ref 1.043
_refine_ls_hydrogen_treatment constr
_refine_ls_matrix_type full
_refine_ls_number_parameters 646
_refine_ls_number_reflns 7845
_refine_ls_number_restraints 374
_refine_ls_restrained_S_all 1.060
_refine_ls_R_factor_all 0.0820
_refine_ls_R_factor_gt 0.0619
_refine_ls_shift/su_max 0.000
_refine_ls_shift/su_mean 0.000
_refine_ls_structure_factor_coef Fsqd
_refine_ls_weighting_details 'w=1/[\s^2^(Fo^2^)+(0.1092P)^2^+0.9683P] where P=(Fo^2^+2Fc^2^)/3'
_refine_ls_weighting_scheme calc
_refine_ls_wR_factor_gt 0.1664
_refine_ls_wR_factor_ref 0.1843
_reflns_Friedel_coverage 0.000
_reflns_number_gt 5918
_reflns_number_total 7845
_reflns_threshold_expression 'I > 2\s(I)'
_cod_data_source_file d5cc03678j2.cif
_cod_data_source_block 1_CCDC1
_cod_depositor_comments 'Adding full bibliography for 7134851--7134861.cif.'
_cod_database_code 7134856
_shelx_shelxl_version_number 2018/3
_shelx_space_group_comment
;
The symmetry employed for this shelxl refinement is uniquely defined
by the following loop, which should always be used as a source of
symmetry information in preference to the above space-group names.
They are only intended as comments.
;
_shelx_estimated_absorpt_t_max 0.854
_shelx_estimated_absorpt_t_min 0.641
_olex2_refinement_description
;
1. Fixed Uiso
 At 1.2 times of:
  All C(H) groups, All C(H,H) groups, All C(H,H,H,H) groups
 At 1.5 times of:
  All C(H,H,H) groups
2. Restrained distances
 Cl2-C55
 1.78 with sigma of 0.02
 Cl3-C55
 1.77 with sigma of 0.02
 Cl2-C55 = Cl3-C55
 1.771 with sigma of 0.01
 Cl2-Cl3
 2.916 with sigma of 0.03
 Cl2-Cl3
 2.92 with sigma of 0.04
3. Uiso/Uaniso restraints and constraints
C55 \\sim Cl2 \\sim Cl3: within 2A with sigma of 0.04 and sigma for terminal
atoms of 0.08 within 2A
C45 \\sim C46 \\sim C47 \\sim C48 \\sim C49 \\sim C50 \\sim C51 \\sim C52 \\sim
C53 \\sim C54 \\sim C45A \\sim C46A \\sim C47A \\sim C48A \\sim C49A \\sim C50A
\\sim C51A \\sim C52A \\sim C53A \\sim C54A: within 2A with sigma of 0.01 and
sigma for terminal atoms of 0.02 within 2A
4. Rigid body (RIGU) restrains
 C55, Cl2, Cl3
 with sigma for 1-2 distances of 0.004 and sigma for 1-3 distances of 0.004
5. Same fragment restrains
{C45A, C46A, C47A, C48A, C49A, C50A, C51A, C52A, C53A, C54A} sigma for 1-2:
0.02, 1-3: 0.02
as in
{C45, C46, C47, C48, C49, C50, C51, C52, C53, C54}
6. Others
 Sof(H55C)=Sof(H55D)=Sof(Cl2A)=Sof(Cl3A)=1-FVAR(1)
 Sof(H55A)=Sof(H55B)=Sof(Cl2)=Sof(Cl3)=FVAR(1)
 Sof(C45A)=Sof(C46A)=Sof(H46A)=Sof(C47A)=Sof(C48A)=Sof(H48A)=Sof(C49A)=
 Sof(H49A)=Sof(C50A)=Sof(H50A)=Sof(C51A)=Sof(H51A)=Sof(C52A)=Sof(C53A)=
 Sof(H53A)=Sof(C54A)=Sof(H54A)=1-FVAR(2)
 Sof(C45)=Sof(C46)=Sof(H46)=Sof(C47)=Sof(C48)=Sof(H48)=Sof(C49)=Sof(H49)=
 Sof(C50)=Sof(H50)=Sof(C51)=Sof(H51)=Sof(C52)=Sof(C53)=Sof(H53)=Sof(C54)=
 Sof(H54)=FVAR(2)
7.a Secondary CH2 refined with riding coordinates:
 C9(H9A,H9B), C11(H11A,H11B), C35(H35A,H35B), C37(H37A,H37B), C55(H55A,H55B),
 C55(H55C,H55D)
7.b Aromatic/amide H refined with riding coordinates:
 C4(H4), C5(H5), C7(H7), C8(H8), C14(H14), C15(H15), C17(H17), C18(H18),
 C20(H20), C21(H21), C24(H24), C25(H25), C26(H26), C27(H27), C28(H28), C30(H30),
  C31(H31), C33(H33), C34(H34), C40(H40), C41(H41), C43(H43), C44(H44),
 C46(H46), C48(H48), C49(H49), C50(H50), C51(H51), C53(H53), C54(H54),
 C46A(H46A), C48A(H48A), C49A(H49A), C50A(H50A), C51A(H51A), C53A(H53A),
 C54A(H54A)
7.c Idealised Me refined as rotating group:
 C10(H10A,H10B,H10C), C12(H12A,H12B,H12C), C36(H36A,H36B,H36C), C38(H38A,H38B,
 H38C)
;
_olex2_submission_special_instructions 'No special instructions were received'

loop_
_space_group_symop_operation_xyz
'x, y, z'
'-x, -y, -z'

loop_
_atom_site_label
_atom_site_type_symbol
_atom_site_fract_x
_atom_site_fract_y
_atom_site_fract_z
_atom_site_U_iso_or_equiv
_atom_site_adp_type
_atom_site_occupancy
_atom_site_site_symmetry_order
_atom_site_calc_flag
_atom_site_refinement_flags_posn
_atom_site_refinement_flags_adp
_atom_site_refinement_flags_occupancy
_atom_site_disorder_assembly
_atom_site_disorder_group
N1 N 1.0988(2) 0.29806(15) 0.07040(17) 0.0449(6) Uani 1 1 d . . . . .
N2 N 0.8291(2) 0.86337(13) 0.23188(14) 0.0309(4) Uani 1 1 d . . . . .
C1 C 0.5661(2) 0.42295(15) 0.24375(15) 0.0272(5) Uani 1 1 d . . . . .
C2 C 0.6906(2) 0.47392(15) 0.21966(16) 0.0286(5) Uani 1 1 d . . . . .
C3 C 0.8010(2) 0.43114(15) 0.18356(17) 0.0308(5) Uani 1 1 d . . . . .
C4 C 0.8723(2) 0.45541(16) 0.11346(17) 0.0326(5) Uani 1 1 d . . . . .
H4 H 0.851847 0.502455 0.089964 0.039 Uiso 1 1 calc R U . . .
C5 C 0.9715(3) 0.41391(16) 0.07681(17) 0.0349(6) Uani 1 1 d . . . . .
H5 H 1.017815 0.433180 0.029345 0.042 Uiso 1 1 calc R U . . .
C6 C 1.0049(2) 0.34369(16) 0.10867(18) 0.0372(6) Uani 1 1 d . . . . .
C7 C 0.9373(3) 0.32137(17) 0.18150(19) 0.0400(6) Uani 1 1 d . . . . .
H7 H 0.959127 0.275423 0.206133 0.048 Uiso 1 1 calc R U . . .
C8 C 0.8407(2) 0.36453(17) 0.21771(19) 0.0368(6) Uani 1 1 d . . . . .
H8 H 0.799224 0.348618 0.267794 0.044 Uiso 1 1 calc R U . . .
C9 C 1.1702(3) 0.3226(2) -0.00421(18) 0.0509(8) Uani 1 1 d . . . . .
H9A H 1.102173 0.337147 -0.043228 0.061 Uiso 1 1 calc R U . . .
H9B H 1.195608 0.267964 -0.038384 0.061 Uiso 1 1 calc R U . . .
C10 C 1.3048(3) 0.4053(3) 0.0230(2) 0.0545(8) Uani 1 1 d . . . . .
H10A H 1.347088 0.419181 -0.029664 0.082 Uiso 1 1 calc R U . . .
H10B H 1.374211 0.390455 0.059692 0.082 Uiso 1 1 calc R U . . .
H10C H 1.280343 0.459794 0.056494 0.082 Uiso 1 1 calc R U . . .
C11 C 1.1367(3) 0.22726(18) 0.1060(2) 0.0451(7) Uani 1 1 d . . . . .
H11A H 1.142265 0.245873 0.171007 0.054 Uiso 1 1 calc R U . . .
H11B H 1.233305 0.225136 0.090526 0.054 Uiso 1 1 calc R U . . .
C12 C 1.0298(3) 0.1298(2) 0.0720(2) 0.0575(8) Uani 1 1 d . . . . .
H12A H 1.019106 0.112397 0.007450 0.086 Uiso 1 1 calc R U . . .
H12B H 0.936279 0.129655 0.092611 0.086 Uiso 1 1 calc R U . . .
H12C H 1.065218 0.084746 0.094024 0.086 Uiso 1 1 calc R U . . .
C13 C 0.5149(2) 0.31877(15) 0.22152(14) 0.0251(5) Uani 1 1 d . . . . .
C14 C 0.5277(2) 0.26183(15) 0.14028(15) 0.0254(5) Uani 1 1 d . . . . .
H14 H 0.569321 0.290316 0.096120 0.030 Uiso 1 1 calc R U . . .
C15 C 0.4811(2) 0.16531(15) 0.12297(14) 0.0249(5) Uani 1 1 d . . . . .
H15 H 0.491796 0.129040 0.067326 0.030 Uiso 1 1 calc R U . . .
C16 C 0.4183(2) 0.11977(15) 0.18581(14) 0.0243(5) Uani 1 1 d . . . . .
C17 C 0.4012(2) 0.17628(15) 0.26556(15) 0.0266(5) Uani 1 1 d . . . . .
H17 H 0.356996 0.147853 0.309122 0.032 Uiso 1 1 calc R U . . .
C18 C 0.4474(2) 0.27268(16) 0.28237(15) 0.0282(5) Uani 1 1 d . . . . .
H18 H 0.432732 0.308807 0.337042 0.034 Uiso 1 1 calc R U . . .
C19 C 0.3736(2) 0.01636(15) 0.17033(14) 0.0247(5) Uani 1 1 d . . . . .
C20 C 0.3228(2) -0.04339(16) 0.08409(15) 0.0289(5) Uani 1 1 d . . . . .
H20 H 0.316077 -0.016718 0.035882 0.035 Uiso 1 1 calc R U . . .
C21 C 0.2837(2) -0.13829(16) 0.06999(16) 0.0307(5) Uani 1 1 d . . . . .
H21 H 0.251224 -0.176428 0.011818 0.037 Uiso 1 1 calc R U . . .
C22 C 0.2903(2) -0.18139(15) 0.13959(15) 0.0274(5) Uani 1 1 d . . . . .
C23 C 0.3373(2) -0.12278(15) 0.22628(15) 0.0253(5) Uani 1 1 d . . . . .
C24 C 0.3800(2) -0.02471(15) 0.23885(14) 0.0250(5) Uani 1 1 d . . . . .
H24 H 0.414287 0.014239 0.296533 0.030 Uiso 1 1 calc R U . . .
C25 C 0.2512(2) -0.27977(16) 0.12751(17) 0.0339(5) Uani 1 1 d . . . . .
H25 H 0.221610 -0.319691 0.069820 0.041 Uiso 1 1 calc R U . . .
C26 C 0.2555(3) -0.31806(16) 0.19728(19) 0.0367(6) Uani 1 1 d . . . . .
H26 H 0.228539 -0.384105 0.187877 0.044 Uiso 1 1 calc R U . . .
C27 C 0.2997(3) -0.26018(17) 0.28282(18) 0.0376(6) Uani 1 1 d . . . . .
H27 H 0.301714 -0.287375 0.331098 0.045 Uiso 1 1 calc R U . . .
C28 C 0.3397(3) -0.16529(17) 0.29739(17) 0.0325(5) Uani 1 1 d . . . . .
H28 H 0.369690 -0.127066 0.355734 0.039 Uiso 1 1 calc R U . . .
C29 C 0.7234(2) 0.57572(15) 0.22718(16) 0.0287(5) Uani 1 1 d . . . . .
C30 C 0.8652(2) 0.63617(16) 0.24971(16) 0.0302(5) Uani 1 1 d . . . . .
H30 H 0.939600 0.611412 0.263544 0.036 Uiso 1 1 calc R U . . .
C31 C 0.9001(2) 0.72991(15) 0.25244(16) 0.0287(5) Uani 1 1 d . . . . .
H31 H 0.997117 0.768305 0.269081 0.034 Uiso 1 1 calc R U . . .
C32 C 0.7944(2) 0.76970(15) 0.23098(14) 0.0264(5) Uani 1 1 d . . . . .
C33 C 0.6523(2) 0.70973(16) 0.20836(15) 0.0277(5) Uani 1 1 d . . . . .
H33 H 0.577809 0.734022 0.193658 0.033 Uiso 1 1 calc R U . . .
C34 C 0.6194(2) 0.61660(16) 0.20716(16) 0.0296(5) Uani 1 1 d . . . . .
H34 H 0.522017 0.578478 0.192121 0.036 Uiso 1 1 calc R U . . .
C35 C 0.9792(2) 0.92174(16) 0.24354(17) 0.0329(5) Uani 1 1 d . . . . .
H35A H 0.985874 0.973179 0.214592 0.040 Uiso 1 1 calc R U . . .
H35B H 1.037851 0.883559 0.213668 0.040 Uiso 1 1 calc R U . . .
C36 C 1.0419(3) 0.96341(18) 0.33912(19) 0.0434(6) Uani 1 1 d . . . . .
H36A H 1.142514 1.001066 0.342249 0.065 Uiso 1 1 calc R U . . .
H36B H 1.037259 0.912971 0.368141 0.065 Uiso 1 1 calc R U . . .
H36C H 0.986597 1.003135 0.368791 0.065 Uiso 1 1 calc R U . . .
C37 C 0.7201(2) 0.90650(16) 0.21506(16) 0.0299(5) Uani 1 1 d . . . . .
H37A H 0.752537 0.972856 0.248986 0.036 Uiso 1 1 calc R U . . .
H37B H 0.630337 0.875115 0.236933 0.036 Uiso 1 1 calc R U . . .
C38 C 0.6871(3) 0.90228(19) 0.11879(17) 0.0393(6) Uani 1 1 d . . . . .
H38A H 0.646310 0.836860 0.085366 0.059 Uiso 1 1 calc R U . . .
H38B H 0.776017 0.930986 0.095763 0.059 Uiso 1 1 calc R U . . .
H38C H 0.617664 0.936271 0.113015 0.059 Uiso 1 1 calc R U . . .
C39 C 0.4718(2) 0.46908(15) 0.29792(15) 0.0270(5) Uani 1 1 d . . . . .
C40 C 0.3281(3) 0.45183(16) 0.27034(16) 0.0309(5) Uani 1 1 d . . . . .
H40 H 0.287392 0.408634 0.215342 0.037 Uiso 1 1 calc R U . . .
C41 C 0.2418(3) 0.49535(18) 0.32012(17) 0.0374(6) Uani 1 1 d . . . . .
H41 H 0.144468 0.483085 0.297384 0.045 Uiso 1 1 calc R U . . .
C42 C 0.2929(4) 0.5563(2) 0.40220(17) 0.0446(7) Uani 1 1 d . . . . .
C43 C 0.4354(4) 0.5707(2) 0.43112(18) 0.0617(9) Uani 1 1 d . . . . .
H43 H 0.474132 0.610367 0.487972 0.074 Uiso 1 1 calc R U . . .
C44 C 0.5240(3) 0.5292(2) 0.38027(18) 0.0502(7) Uani 1 1 d . . . . .
H44 H 0.621920 0.542365 0.402354 0.060 Uiso 1 1 calc R U . . .
C45 C 0.1849(5) 0.5969(3) 0.4523(2) 0.0309(9) Uani 0.690(3) 1 d D U P A 1
C46 C 0.2385(4) 0.6728(2) 0.5240(2) 0.0296(7) Uani 0.690(3) 1 d D U P A 1
H46 H 0.339535 0.695626 0.540965 0.036 Uiso 0.690(3) 1 calc R U P A 1
C47 C 0.1491(5) 0.7177(3) 0.5730(3) 0.0355(9) Uani 0.690(3) 1 d D U P A 1
C48 C 0.2027(5) 0.7947(2) 0.6471(3) 0.0445(9) Uani 0.690(3) 1 d D U P A 1
H48 H 0.303622 0.818600 0.664411 0.053 Uiso 0.690(3) 1 calc R U P A 1
C49 C 0.1129(5) 0.8357(3) 0.6947(3) 0.0505(11) Uani 0.690(3) 1 d D U P A 1
H49 H 0.151232 0.886838 0.744897 0.061 Uiso 0.690(3) 1 calc R U P A 1
C50 C -0.0351(5) 0.8019(3) 0.6691(3) 0.0549(11) Uani 0.690(3) 1 d D U P A 1
H50 H -0.097369 0.831389 0.700983 0.066 Uiso 0.690(3) 1 calc R U P A 1
C51 C -0.0912(6) 0.7270(5) 0.5989(4) 0.0661(13) Uani 0.690(3) 1 d D U P A 1
H51 H -0.192556 0.704068 0.583497 0.079 Uiso 0.690(3) 1 calc R U P A 1
C52 C -0.0019(5) 0.6824(4) 0.5480(3) 0.0523(10) Uani 0.690(3) 1 d D U P A 1
C53 C -0.0549(5) 0.6033(5) 0.4750(3) 0.0741(14) Uani 0.690(3) 1 d D U P A 1
H53 H -0.155706 0.578927 0.457739 0.089 Uiso 0.690(3) 1 calc R U P A 1
C54 C 0.0342(5) 0.5612(4) 0.4290(3) 0.0617(13) Uani 0.690(3) 1 d D U P A 1
H54 H -0.005063 0.507767 0.381077 0.074 Uiso 0.690(3) 1 calc R U P A 1
C55 C 0.7061(6) 0.8844(3) 0.4438(3) 0.0964(15) Uani 1 1 d D U . . .
H55A H 0.681304 0.848100 0.381457 0.116 Uiso 0.705(3) 1 calc R U P B 1
H55B H 0.801210 0.881308 0.465059 0.116 Uiso 0.705(3) 1 calc R U P B 1
H55C H 0.790760 0.916741 0.418048 0.116 Uiso 0.295(3) 1 calc R U P B 2
H55D H 0.639451 0.839719 0.393070 0.116 Uiso 0.295(3) 1 calc R U P B 2
Cl2 Cl 0.71399(18) 1.00426(10) 0.45248(9) 0.0629(4) Uani 0.705(3) 1 d D U P B 1
Cl3 Cl 0.57777(15) 0.83754(10) 0.50612(8) 0.0783(5) Uani 0.705(3) 1 d D U P B 1
Cl2A Cl 0.6331(7) 0.9584(4) 0.4743(3) 0.116(2) Uani 0.295(3) 1 d . . P B 2
Cl3A Cl 0.7653(3) 0.8184(2) 0.49210(17) 0.0619(10) Uani 0.295(3) 1 d . . P B 2
C45A C 0.2573(10) 0.6310(6) 0.4643(5) 0.0308(17) Uani 0.310(3) 1 d D U P A 2
C46A C 0.1111(12) 0.6041(7) 0.4583(6) 0.0442(19) Uani 0.310(3) 1 d D U P A 2
H46A H 0.056854 0.546502 0.418878 0.053 Uiso 0.310(3) 1 calc R U P A 2
C47A C 0.0380(8) 0.6622(6) 0.5111(6) 0.0428(16) Uani 0.310(3) 1 d D U P A 2
C48A C -0.1107(10) 0.6352(8) 0.5054(7) 0.063(2) Uani 0.310(3) 1 d D U P A 2
H48A H -0.165162 0.578163 0.465340 0.076 Uiso 0.310(3) 1 calc R U P A 2
C49A C -0.1807(11) 0.6897(8) 0.5568(7) 0.063(2) Uani 0.310(3) 1 d D U P A 2
H49A H -0.282899 0.670131 0.552712 0.076 Uiso 0.310(3) 1 calc R U P A 2
C50A C -0.1008(9) 0.7745(7) 0.6155(7) 0.0405(18) Uani 0.310(3) 1 d D U P A 2
H50A H -0.150598 0.812537 0.649499 0.049 Uiso 0.310(3) 1 calc R U P A 2
C51A C 0.0439(9) 0.8037(6) 0.6251(6) 0.0433(15) Uani 0.310(3) 1 d D U P A 2
H51A H 0.096088 0.861028 0.665702 0.052 Uiso 0.310(3) 1 calc R U P A 2
C52A C 0.1184(9) 0.7458(6) 0.5720(7) 0.0361(18) Uani 0.310(3) 1 d D U P A 2
C53A C 0.2693(8) 0.7722(6) 0.5754(6) 0.0440(17) Uani 0.310(3) 1 d D U P A 2
H53A H 0.325261 0.829921 0.613944 0.053 Uiso 0.310(3) 1 calc R U P A 2
C54A C 0.3369(9) 0.7168(6) 0.5244(6) 0.0402(18) Uani 0.310(3) 1 d D U P A 2
H54A H 0.439079 0.735697 0.529194 0.048 Uiso 0.310(3) 1 calc R U P A 2

loop_
_atom_site_aniso_label
_atom_site_aniso_U_11
_atom_site_aniso_U_22
_atom_site_aniso_U_33
_atom_site_aniso_U_23
_atom_site_aniso_U_13
_atom_site_aniso_U_12
N1 0.0370(12) 0.0330(12) 0.0617(15) -0.0028(11) -0.0020(10) 0.0189(10)
N2 0.0260(10) 0.0219(10) 0.0458(12) 0.0111(8) 0.0014(8) 0.0070(8)
C1 0.0282(11) 0.0224(11) 0.0311(12) 0.0064(9) -0.0017(9) 0.0086(9)
C2 0.0256(11) 0.0213(11) 0.0363(12) 0.0064(9) -0.0031(9) 0.0050(9)
C3 0.0218(11) 0.0168(11) 0.0487(14) 0.0042(10) -0.0021(10) 0.0020(8)
C4 0.0282(11) 0.0202(11) 0.0452(14) 0.0041(10) -0.0012(10) 0.0051(9)
C5 0.0311(12) 0.0255(12) 0.0425(14) -0.0008(10) -0.0005(10) 0.0082(10)
C6 0.0241(11) 0.0242(12) 0.0543(16) -0.0047(11) -0.0066(11) 0.0067(9)
C7 0.0286(12) 0.0232(12) 0.0659(18) 0.0094(12) -0.0065(12) 0.0075(10)
C8 0.0253(11) 0.0263(12) 0.0572(16) 0.0120(11) -0.0018(11) 0.0052(9)
C9 0.0582(18) 0.0614(19) 0.0369(15) -0.0078(13) -0.0010(13) 0.0411(16)
C10 0.0472(16) 0.081(2) 0.0451(16) 0.0211(16) 0.0113(13) 0.0304(16)
C11 0.0319(13) 0.0307(14) 0.0675(19) -0.0029(13) -0.0059(12) 0.0151(11)
C12 0.0455(16) 0.0345(16) 0.083(2) -0.0023(15) -0.0116(15) 0.0138(13)
C13 0.0242(10) 0.0209(11) 0.0307(12) 0.0069(9) 0.0000(9) 0.0079(8)
C14 0.0239(10) 0.0237(11) 0.0301(11) 0.0097(9) 0.0033(9) 0.0072(9)
C15 0.0253(10) 0.0237(11) 0.0262(11) 0.0059(9) 0.0021(8) 0.0088(9)
C16 0.0218(10) 0.0218(11) 0.0297(11) 0.0071(9) -0.0006(8) 0.0073(8)
C17 0.0281(11) 0.0238(11) 0.0295(12) 0.0089(9) 0.0052(9) 0.0084(9)
C18 0.0303(11) 0.0255(12) 0.0285(11) 0.0048(9) 0.0043(9) 0.0099(9)
C19 0.0223(10) 0.0224(11) 0.0291(11) 0.0059(9) 0.0011(8) 0.0068(8)
C20 0.0317(12) 0.0272(12) 0.0279(11) 0.0081(9) -0.0016(9) 0.0093(9)
C21 0.0321(12) 0.0258(12) 0.0300(12) 0.0015(9) -0.0042(9) 0.0080(9)
C22 0.0223(10) 0.0230(11) 0.0362(12) 0.0061(9) 0.0024(9) 0.0068(9)
C23 0.0213(10) 0.0243(11) 0.0319(12) 0.0089(9) 0.0044(8) 0.0076(8)
C24 0.0239(10) 0.0228(11) 0.0264(11) 0.0044(9) 0.0016(8) 0.0060(9)
C25 0.0297(12) 0.0228(12) 0.0443(14) 0.0036(10) -0.0007(10) 0.0052(9)
C26 0.0325(12) 0.0205(12) 0.0582(16) 0.0138(11) 0.0074(11) 0.0064(9)
C27 0.0393(13) 0.0315(13) 0.0488(15) 0.0224(12) 0.0127(11) 0.0105(11)
C28 0.0352(12) 0.0305(13) 0.0354(13) 0.0128(10) 0.0090(10) 0.0113(10)
C29 0.0256(11) 0.0223(11) 0.0382(13) 0.0082(10) 0.0024(9) 0.0066(9)
C30 0.0254(11) 0.0245(12) 0.0406(13) 0.0064(10) 0.0002(9) 0.0095(9)
C31 0.0215(10) 0.0218(11) 0.0390(13) 0.0041(10) 0.0006(9) 0.0042(9)
C32 0.0280(11) 0.0230(11) 0.0280(11) 0.0045(9) 0.0052(9) 0.0087(9)
C33 0.0232(11) 0.0278(12) 0.0349(12) 0.0106(10) 0.0026(9) 0.0102(9)
C34 0.0220(11) 0.0259(12) 0.0392(13) 0.0107(10) 0.0007(9) 0.0030(9)
C35 0.0295(12) 0.0221(12) 0.0474(14) 0.0118(10) 0.0062(10) 0.0053(9)
C36 0.0403(14) 0.0270(13) 0.0553(17) 0.0026(12) -0.0012(12) 0.0058(11)
C37 0.0314(12) 0.0211(11) 0.0388(13) 0.0072(10) 0.0080(10) 0.0102(9)
C38 0.0380(13) 0.0432(15) 0.0434(15) 0.0171(12) 0.0070(11) 0.0178(11)
C39 0.0369(12) 0.0176(11) 0.0272(11) 0.0083(9) 0.0016(9) 0.0078(9)
C40 0.0341(12) 0.0211(11) 0.0345(12) 0.0047(10) 0.0060(10) 0.0051(9)
C41 0.0413(14) 0.0350(14) 0.0439(15) 0.0158(11) 0.0137(11) 0.0181(11)
C42 0.080(2) 0.0476(16) 0.0278(13) 0.0206(12) 0.0162(13) 0.0417(15)
C43 0.104(3) 0.062(2) 0.0236(13) -0.0060(13) -0.0078(15) 0.049(2)
C44 0.0611(18) 0.0517(17) 0.0346(14) -0.0038(13) -0.0142(13) 0.0269(15)
C45 0.029(2) 0.039(2) 0.0263(17) 0.0151(16) 0.0090(18) 0.0066(19)
C46 0.0305(17) 0.0244(16) 0.0381(17) 0.0140(14) 0.0144(14) 0.0086(13)
C47 0.043(2) 0.033(2) 0.0424(19) 0.0224(17) 0.0200(16) 0.0159(16)
C48 0.054(2) 0.0240(17) 0.058(2) 0.0132(16) 0.0261(18) 0.0121(15)
C49 0.072(3) 0.0269(19) 0.063(3) 0.0200(18) 0.037(2) 0.0193(18)
C50 0.065(3) 0.060(3) 0.062(3) 0.029(2) 0.040(2) 0.038(2)
C51 0.051(2) 0.089(3) 0.064(3) 0.014(3) 0.024(2) 0.032(3)
C52 0.040(2) 0.076(3) 0.047(2) 0.016(2) 0.0202(17) 0.0257(19)
C53 0.031(2) 0.119(4) 0.056(3) -0.007(3) 0.0065(19) 0.021(2)
C54 0.028(2) 0.096(3) 0.043(2) -0.008(2) 0.0045(17) 0.012(2)
C55 0.129(4) 0.117(4) 0.091(3) 0.066(3) 0.066(3) 0.071(3)
Cl2 0.0786(9) 0.0594(8) 0.0507(7) 0.0160(6) 0.0156(6) 0.0183(7)
Cl3 0.0816(9) 0.0882(10) 0.0551(7) 0.0410(7) 0.0047(6) -0.0078(7)
Cl2A 0.130(4) 0.121(4) 0.086(3) -0.043(3) -0.040(3) 0.084(4)
Cl3A 0.0662(17) 0.0666(18) 0.0491(15) 0.0228(13) -0.0099(12) 0.0096(13)
C45A 0.034(4) 0.032(4) 0.029(3) 0.012(3) 0.009(3) 0.010(3)
C46A 0.033(4) 0.053(4) 0.038(3) 0.000(3) 0.013(3) 0.007(3)
C47A 0.035(3) 0.056(3) 0.041(3) 0.010(3) 0.016(3) 0.020(3)
C48A 0.044(4) 0.080(4) 0.055(4) -0.007(4) 0.019(3) 0.022(3)
C49A 0.049(4) 0.075(5) 0.059(4) -0.003(4) 0.026(4) 0.020(4)
C50A 0.048(4) 0.040(4) 0.049(4) 0.020(4) 0.024(3) 0.029(3)
C51A 0.047(3) 0.043(3) 0.055(3) 0.022(3) 0.024(3) 0.028(2)
C52A 0.040(3) 0.041(3) 0.038(3) 0.018(3) 0.019(3) 0.021(3)
C53A 0.042(3) 0.036(3) 0.050(3) -0.001(3) 0.009(3) 0.015(3)
C54A 0.036(4) 0.035(4) 0.046(4) 0.001(3) 0.009(3) 0.013(3)

loop_
_atom_type_symbol
_atom_type_description
_atom_type_scat_dispersion_real
_atom_type_scat_dispersion_imag
_atom_type_scat_source
C C 0.0181 0.0091 'International Tables Vol C Tables 4.2.6.8 and 6.1.1.4'
H H 0.0000 0.0000 'International Tables Vol C Tables 4.2.6.8 and 6.1.1.4'
Cl Cl 0.3639 0.7018 'International Tables Vol C Tables 4.2.6.8 and 6.1.1.4'
N N 0.0311 0.0180 'International Tables Vol C Tables 4.2.6.8 and 6.1.1.4'

loop_
_geom_angle_atom_site_label_1
_geom_angle_atom_site_label_2
_geom_angle_atom_site_label_3
_geom_angle
_geom_angle_site_symmetry_1
_geom_angle_site_symmetry_3
_geom_angle_publ_flag
C6 N1 C9 121.1(2) . . ?
C6 N1 C11 121.5(2) . . ?
C9 N1 C11 117.3(2) . . ?
C32 N2 C35 121.01(18) . . ?
C32 N2 C37 121.93(18) . . ?
C37 N2 C35 116.91(18) . . ?
C2 C1 C13 123.9(2) . . ?
C2 C1 C39 121.6(2) . . ?
C13 C1 C39 114.47(18) . . ?
C1 C2 C3 122.3(2) . . ?
C1 C2 C29 122.1(2) . . ?
C3 C2 C29 115.61(19) . . ?
C4 C3 C2 121.8(2) . . ?
C4 C3 C8 115.8(2) . . ?
C8 C3 C2 122.3(2) . . ?
C3 C4 H4 118.6 . . ?
C5 C4 C3 122.7(2) . . ?
C5 C4 H4 118.6 . . ?
C4 C5 H5 119.5 . . ?
C4 C5 C6 120.9(2) . . ?
C6 C5 H5 119.5 . . ?
N1 C6 C5 121.9(3) . . ?
N1 C6 C7 121.4(2) . . ?
C5 C6 C7 116.6(2) . . ?
C6 C7 H7 119.3 . . ?
C8 C7 C6 121.4(2) . . ?
C8 C7 H7 119.3 . . ?
C3 C8 H8 118.8 . . ?
C7 C8 C3 122.4(3) . . ?
C7 C8 H8 118.8 . . ?
N1 C9 H9A 109.0 . . ?
N1 C9 H9B 109.0 . . ?
N1 C9 C10 113.0(2) . . ?
H9A C9 H9B 107.8 . . ?
C10 C9 H9A 109.0 . . ?
C10 C9 H9B 109.0 . . ?
C9 C10 H10A 109.5 . . ?
C9 C10 H10B 109.5 . . ?
C9 C10 H10C 109.5 . . ?
H10A C10 H10B 109.5 . . ?
H10A C10 H10C 109.5 . . ?
H10B C10 H10C 109.5 . . ?
N1 C11 H11A 108.9 . . ?
N1 C11 H11B 108.9 . . ?
N1 C11 C12 113.3(2) . . ?
H11A C11 H11B 107.7 . . ?
C12 C11 H11A 108.9 . . ?
C12 C11 H11B 108.9 . . ?
C11 C12 H12A 109.5 . . ?
C11 C12 H12B 109.5 . . ?
C11 C12 H12C 109.5 . . ?
H12A C12 H12B 109.5 . . ?
H12A C12 H12C 109.5 . . ?
H12B C12 H12C 109.5 . . ?
C14 C13 C1 123.53(19) . . ?
C18 C13 C1 120.02(19) . . ?
C18 C13 C14 116.43(19) . . ?
C13 C14 H14 119.2 . . ?
C15 C14 C13 121.6(2) . . ?
C15 C14 H14 119.2 . . ?
C14 C15 H15 119.3 . . ?
C14 C15 C16 121.4(2) . . ?
C16 C15 H15 119.3 . . ?
C15 C16 C19 122.41(19) . . ?
C17 C16 C15 116.98(19) . . ?
C17 C16 C19 120.60(19) . . ?
C16 C17 H17 119.3 . . ?
C18 C17 C16 121.3(2) . . ?
C18 C17 H17 119.3 . . ?
C13 C18 H18 118.9 . . ?
C17 C18 C13 122.1(2) . . ?
C17 C18 H18 118.9 . . ?
C20 C19 C16 121.04(19) . . ?
C24 C19 C16 120.96(19) . . ?
C24 C19 C20 118.0(2) . . ?
C19 C20 H20 119.6 . . ?
C21 C20 C19 120.9(2) . . ?
C21 C20 H20 119.6 . . ?
C20 C21 H21 119.1 . . ?
C20 C21 C22 121.8(2) . . ?
C22 C21 H21 119.1 . . ?
C21 C22 C23 118.0(2) . . ?
C21 C22 C25 123.4(2) . . ?
C25 C22 C23 118.5(2) . . ?
C24 C23 C22 119.1(2) . . ?
C24 C23 C28 122.3(2) . . ?
C28 C23 C22 118.6(2) . . ?
C19 C24 C23 122.2(2) . . ?
C19 C24 H24 118.9 . . ?
C23 C24 H24 118.9 . . ?
C22 C25 H25 119.4 . . ?
C26 C25 C22 121.2(2) . . ?
C26 C25 H25 119.4 . . ?
C25 C26 H26 119.9 . . ?
C25 C26 C27 120.2(2) . . ?
C27 C26 H26 119.9 . . ?
C26 C27 H27 119.7 . . ?
C28 C27 C26 120.7(2) . . ?
C28 C27 H27 119.7 . . ?
C23 C28 H28 119.6 . . ?
C27 C28 C23 120.8(2) . . ?
C27 C28 H28 119.6 . . ?
C30 C29 C2 121.1(2) . . ?
C34 C29 C2 122.9(2) . . ?
C34 C29 C30 115.8(2) . . ?
C29 C30 H30 118.8 . . ?
C31 C30 C29 122.4(2) . . ?
C31 C30 H30 118.8 . . ?
C30 C31 H31 119.5 . . ?
C30 C31 C32 121.0(2) . . ?
C32 C31 H31 119.5 . . ?
N2 C32 C31 121.4(2) . . ?
N2 C32 C33 121.7(2) . . ?
C31 C32 C33 116.9(2) . . ?
C32 C33 H33 119.4 . . ?
C34 C33 C32 121.1(2) . . ?
C34 C33 H33 119.4 . . ?
C29 C34 H34 118.7 . . ?
C33 C34 C29 122.7(2) . . ?
C33 C34 H34 118.7 . . ?
N2 C35 H35A 108.8 . . ?
N2 C35 H35B 108.8 . . ?
N2 C35 C36 113.6(2) . . ?
H35A C35 H35B 107.7 . . ?
C36 C35 H35A 108.8 . . ?
C36 C35 H35B 108.8 . . ?
C35 C36 H36A 109.5 . . ?
C35 C36 H36B 109.5 . . ?
C35 C36 H36C 109.5 . . ?
H36A C36 H36B 109.5 . . ?
H36A C36 H36C 109.5 . . ?
H36B C36 H36C 109.5 . . ?
N2 C37 H37A 108.7 . . ?
N2 C37 H37B 108.7 . . ?
N2 C37 C38 114.13(19) . . ?
H37A C37 H37B 107.6 . . ?
C38 C37 H37A 108.7 . . ?
C38 C37 H37B 108.7 . . ?
C37 C38 H38A 109.5 . . ?
C37 C38 H38B 109.5 . . ?
C37 C38 H38C 109.5 . . ?
H38A C38 H38B 109.5 . . ?
H38A C38 H38C 109.5 . . ?
H38B C38 H38C 109.5 . . ?
C40 C39 C1 122.3(2) . . ?
C40 C39 C44 116.6(2) . . ?
C44 C39 C1 121.1(2) . . ?
C39 C40 H40 119.0 . . ?
C41 C40 C39 122.1(2) . . ?
C41 C40 H40 119.0 . . ?
C40 C41 H41 119.1 . . ?
C40 C41 C42 121.9(3) . . ?
C42 C41 H41 119.1 . . ?
C41 C42 C45 116.8(3) . . ?
C41 C42 C45A 139.6(4) . . ?
C43 C42 C41 115.9(2) . . ?
C43 C42 C45 127.3(3) . . ?
C43 C42 C45A 102.6(4) . . ?
C42 C43 H43 118.7 . . ?
C42 C43 C44 122.5(3) . . ?
C44 C43 H43 118.7 . . ?
C39 C44 C43 120.9(3) . . ?
C39 C44 H44 119.5 . . ?
C43 C44 H44 119.5 . . ?
C46 C45 C42 117.7(4) . . ?
C46 C45 C54 118.6(4) . . ?
C54 C45 C42 123.7(3) . . ?
C45 C46 H46 118.8 . . ?
C45 C46 C47 122.5(4) . . ?
C47 C46 H46 118.8 . . ?
C46 C47 C48 122.9(4) . . ?
C46 C47 C52 118.5(4) . . ?
C48 C47 C52 118.6(4) . . ?
C47 C48 H48 119.2 . . ?
C49 C48 C47 121.7(4) . . ?
C49 C48 H48 119.2 . . ?
C48 C49 H49 120.2 . . ?
C48 C49 C50 119.6(4) . . ?
C50 C49 H49 120.2 . . ?
C49 C50 H50 119.7 . . ?
C51 C50 C49 120.5(4) . . ?
C51 C50 H50 119.7 . . ?
C50 C51 H51 119.2 . . ?
C50 C51 C52 121.6(5) . . ?
C52 C51 H51 119.2 . . ?
C51 C52 C47 118.0(4) . . ?
C53 C52 C47 118.1(4) . . ?
C53 C52 C51 123.9(5) . . ?
C52 C53 H53 118.9 . . ?
C54 C53 C52 122.1(4) . . ?
C54 C53 H53 118.9 . . ?
C45 C54 H54 119.9 . . ?
C53 C54 C45 120.2(5) . . ?
C53 C54 H54 119.9 . . ?
H55A C55 H55B 108.3 . . ?
H55C C55 H55D 105.4 . . ?
Cl2 C55 H55A 109.9 . . ?
Cl2 C55 H55B 109.9 . . ?
Cl3 C55 H55A 109.9 . . ?
Cl3 C55 H55B 109.9 . . ?
Cl3 C55 Cl2 109.1(2) . . ?
Cl2A C55 H55C 103.8 . . ?
Cl2A C55 H55D 103.8 . . ?
Cl2A C55 Cl3A 133.6(4) . . ?
Cl3A C55 H55C 103.8 . . ?
Cl3A C55 H55D 103.8 . . ?
C46A C45A C42 105.4(7) . . ?
C46A C45A C54A 119.1(7) . . ?
C54A C45A C42 135.6(7) . . ?
C45A C46A H46A 119.8 . . ?
C45A C46A C47A 120.5(8) . . ?
C47A C46A H46A 119.8 . . ?
C48A C47A C46A 120.8(8) . . ?
C48A C47A C52A 119.4(7) . . ?
C52A C47A C46A 119.8(7) . . ?
C47A C48A H48A 119.5 . . ?
C49A C48A C47A 120.9(9) . . ?
C49A C48A H48A 119.5 . . ?
C48A C49A H49A 120.1 . . ?
C48A C49A C50A 119.7(9) . . ?
C50A C49A H49A 120.1 . . ?
C49A C50A H50A 119.0 . . ?
C51A C50A C49A 122.1(8) . . ?
C51A C50A H50A 119.0 . . ?
C50A C51A H51A 120.8 . . ?
C50A C51A C52A 118.4(8) . . ?
C52A C51A H51A 120.8 . . ?
C47A C52A C51A 119.4(7) . . ?
C53A C52A C47A 118.1(7) . . ?
C53A C52A C51A 122.4(8) . . ?
C52A C53A H53A 119.4 . . ?
C54A C53A C52A 121.3(8) . . ?
C54A C53A H53A 119.4 . . ?
C45A C54A H54A 119.4 . . ?
C53A C54A C45A 121.2(7) . . ?
C53A C54A H54A 119.4 . . ?

loop_
_geom_bond_atom_site_label_1
_geom_bond_atom_site_label_2
_geom_bond_distance
_geom_bond_site_symmetry_2
_geom_bond_publ_flag
N1 C6 1.383(3) . ?
N1 C9 1.458(4) . ?
N1 C11 1.461(4) . ?
N2 C32 1.383(3) . ?
N2 C35 1.462(3) . ?
N2 C37 1.450(3) . ?
C1 C2 1.367(3) . ?
C1 C13 1.490(3) . ?
C1 C39 1.494(3) . ?
C2 C3 1.482(3) . ?
C2 C29 1.485(3) . ?
C3 C4 1.394(4) . ?
C3 C8 1.399(3) . ?
C4 H4 0.9500 . ?
C4 C5 1.380(3) . ?
C5 H5 0.9500 . ?
C5 C6 1.402(4) . ?
C6 C7 1.406(4) . ?
C7 H7 0.9500 . ?
C7 C8 1.372(4) . ?
C8 H8 0.9500 . ?
C9 H9A 0.9900 . ?
C9 H9B 0.9900 . ?
C9 C10 1.509(5) . ?
C10 H10A 0.9800 . ?
C10 H10B 0.9800 . ?
C10 H10C 0.9800 . ?
C11 H11A 0.9900 . ?
C11 H11B 0.9900 . ?
C11 C12 1.523(4) . ?
C12 H12A 0.9800 . ?
C12 H12B 0.9800 . ?
C12 H12C 0.9800 . ?
C13 C14 1.404(3) . ?
C13 C18 1.398(3) . ?
C14 H14 0.9500 . ?
C14 C15 1.383(3) . ?
C15 H15 0.9500 . ?
C15 C16 1.403(3) . ?
C16 C17 1.397(3) . ?
C16 C19 1.486(3) . ?
C17 H17 0.9500 . ?
C17 C18 1.382(3) . ?
C18 H18 0.9500 . ?
C19 C20 1.427(3) . ?
C19 C24 1.377(3) . ?
C20 H20 0.9500 . ?
C20 C21 1.364(3) . ?
C21 H21 0.9500 . ?
C21 C22 1.413(3) . ?
C22 C23 1.423(3) . ?
C22 C25 1.419(3) . ?
C23 C24 1.412(3) . ?
C23 C28 1.423(3) . ?
C24 H24 0.9500 . ?
C25 H25 0.9500 . ?
C25 C26 1.365(4) . ?
C26 H26 0.9500 . ?
C26 C27 1.402(4) . ?
C27 H27 0.9500 . ?
C27 C28 1.363(3) . ?
C28 H28 0.9500 . ?
C29 C30 1.407(3) . ?
C29 C34 1.398(3) . ?
C30 H30 0.9500 . ?
C30 C31 1.377(3) . ?
C31 H31 0.9500 . ?
C31 C32 1.407(3) . ?
C32 C33 1.407(3) . ?
C33 H33 0.9500 . ?
C33 C34 1.375(3) . ?
C34 H34 0.9500 . ?
C35 H35A 0.9900 . ?
C35 H35B 0.9900 . ?
C35 C36 1.515(4) . ?
C36 H36A 0.9800 . ?
C36 H36B 0.9800 . ?
C36 H36C 0.9800 . ?
C37 H37A 0.9900 . ?
C37 H37B 0.9900 . ?
C37 C38 1.516(4) . ?
C38 H38A 0.9800 . ?
C38 H38B 0.9800 . ?
C38 H38C 0.9800 . ?
C39 C40 1.381(3) . ?
C39 C44 1.384(3) . ?
C40 H40 0.9500 . ?
C40 C41 1.380(3) . ?
C41 H41 0.9500 . ?
C41 C42 1.383(4) . ?
C42 C43 1.383(5) . ?
C42 C45 1.528(5) . ?
C42 C45A 1.461(8) . ?
C43 H43 0.9500 . ?
C43 C44 1.389(4) . ?
C44 H44 0.9500 . ?
C45 C46 1.380(5) . ?
C45 C54 1.414(6) . ?
C46 H46 0.9500 . ?
C46 C47 1.408(6) . ?
C47 C48 1.412(6) . ?
C47 C52 1.420(6) . ?
C48 H48 0.9500 . ?
C48 C49 1.371(5) . ?
C49 H49 0.9500 . ?
C49 C50 1.394(7) . ?
C50 H50 0.9500 . ?
C50 C51 1.360(8) . ?
C51 H51 0.9500 . ?
C51 C52 1.419(7) . ?
C52 C53 1.419(7) . ?
C53 H53 0.9500 . ?
C53 C54 1.361(7) . ?
C54 H54 0.9500 . ?
C55 H55A 0.9900 . ?
C55 H55B 0.9900 . ?
C55 H55C 0.9900 . ?
C55 H55D 0.9900 . ?
C55 Cl2 1.800(4) . ?
C55 Cl3 1.721(4) . ?
C55 Cl2A 1.510(6) . ?
C55 Cl3A 1.613(5) . ?
C45A C46A 1.359(11) . ?
C45A C54A 1.421(10) . ?
C46A H46A 0.9500 . ?
C46A C47A 1.438(11) . ?
C47A C48A 1.383(11) . ?
C47A C52A 1.408(11) . ?
C48A H48A 0.9500 . ?
C48A C49A 1.372(11) . ?
C49A H49A 0.9500 . ?
C49A C50A 1.403(13) . ?
C50A H50A 0.9500 . ?
C50A C51A 1.344(11) . ?
C51A H51A 0.9500 . ?
C51A C52A 1.447(10) . ?
C52A C53A 1.407(11) . ?
C53A H53A 0.9500 . ?
C53A C54A 1.361(10) . ?
C54A H54A 0.9500 . ?

loop_
_geom_torsion_atom_site_label_1
_geom_torsion_atom_site_label_2
_geom_torsion_atom_site_label_3
_geom_torsion_atom_site_label_4
_geom_torsion
_geom_torsion_site_symmetry_1
_geom_torsion_site_symmetry_2
_geom_torsion_site_symmetry_3
_geom_torsion_site_symmetry_4
_geom_torsion_publ_flag
N1 C6 C7 C8 -177.9(2) . . . . ?
N2 C32 C33 C34 179.6(2) . . . . ?
C1 C2 C3 C4 139.1(2) . . . . ?
C1 C2 C3 C8 -41.3(3) . . . . ?
C1 C2 C29 C30 144.8(2) . . . . ?
C1 C2 C29 C34 -39.5(4) . . . . ?
C1 C13 C14 C15 178.8(2) . . . . ?
C1 C13 C18 C17 -178.4(2) . . . . ?
C1 C39 C40 C41 -179.3(2) . . . . ?
C1 C39 C44 C43 -178.8(3) . . . . ?
C2 C1 C13 C14 -38.9(3) . . . . ?
C2 C1 C13 C18 142.5(2) . . . . ?
C2 C1 C39 C40 123.9(2) . . . . ?
C2 C1 C39 C44 -58.4(3) . . . . ?
C2 C3 C4 C5 -177.5(2) . . . . ?
C2 C3 C8 C7 176.6(2) . . . . ?
C2 C29 C30 C31 176.3(2) . . . . ?
C2 C29 C34 C33 -175.4(2) . . . . ?
C3 C2 C29 C30 -35.8(3) . . . . ?
C3 C2 C29 C34 140.0(2) . . . . ?
C3 C4 C5 C6 0.4(4) . . . . ?
C4 C3 C8 C7 -3.8(3) . . . . ?
C4 C5 C6 N1 176.9(2) . . . . ?
C4 C5 C6 C7 -2.7(3) . . . . ?
C5 C6 C7 C8 1.8(4) . . . . ?
C6 N1 C9 C10 83.8(3) . . . . ?
C6 N1 C11 C12 85.4(3) . . . . ?
C6 C7 C8 C3 1.6(4) . . . . ?
C8 C3 C4 C5 2.8(3) . . . . ?
C9 N1 C6 C5 1.3(4) . . . . ?
C9 N1 C6 C7 -179.0(2) . . . . ?
C9 N1 C11 C12 -98.0(3) . . . . ?
C11 N1 C6 C5 177.9(2) . . . . ?
C11 N1 C6 C7 -2.5(4) . . . . ?
C11 N1 C9 C10 -92.9(3) . . . . ?
C13 C1 C2 C3 -11.9(4) . . . . ?
C13 C1 C2 C29 167.5(2) . . . . ?
C13 C1 C39 C40 -57.9(3) . . . . ?
C13 C1 C39 C44 119.8(2) . . . . ?
C13 C14 C15 C16 0.3(3) . . . . ?
C14 C13 C18 C17 2.9(3) . . . . ?
C14 C15 C16 C17 1.8(3) . . . . ?
C14 C15 C16 C19 -177.06(19) . . . . ?
C15 C16 C17 C18 -1.5(3) . . . . ?
C15 C16 C19 C20 -32.3(3) . . . . ?
C15 C16 C19 C24 147.8(2) . . . . ?
C16 C17 C18 C13 -0.9(3) . . . . ?
C16 C19 C20 C21 179.1(2) . . . . ?
C16 C19 C24 C23 179.48(19) . . . . ?
C17 C16 C19 C20 148.9(2) . . . . ?
C17 C16 C19 C24 -31.1(3) . . . . ?
C18 C13 C14 C15 -2.6(3) . . . . ?
C19 C16 C17 C18 177.4(2) . . . . ?
C19 C20 C21 C22 0.7(3) . . . . ?
C20 C19 C24 C23 -0.4(3) . . . . ?
C20 C21 C22 C23 0.9(3) . . . . ?
C20 C21 C22 C25 -179.7(2) . . . . ?
C21 C22 C23 C24 -2.2(3) . . . . ?
C21 C22 C23 C28 177.9(2) . . . . ?
C21 C22 C25 C26 -178.1(2) . . . . ?
C22 C23 C24 C19 2.0(3) . . . . ?
C22 C23 C28 C27 0.8(3) . . . . ?
C22 C25 C26 C27 -0.3(4) . . . . ?
C23 C22 C25 C26 1.3(3) . . . . ?
C24 C19 C20 C21 -0.9(3) . . . . ?
C24 C23 C28 C27 -179.1(2) . . . . ?
C25 C22 C23 C24 178.35(19) . . . . ?
C25 C22 C23 C28 -1.5(3) . . . . ?
C25 C26 C27 C28 -0.5(4) . . . . ?
C26 C27 C28 C23 0.2(4) . . . . ?
C28 C23 C24 C19 -178.1(2) . . . . ?
C29 C2 C3 C4 -40.4(3) . . . . ?
C29 C2 C3 C8 139.3(2) . . . . ?
C29 C30 C31 C32 -1.2(4) . . . . ?
C30 C29 C34 C33 0.6(4) . . . . ?
C30 C31 C32 N2 -178.7(2) . . . . ?
C30 C31 C32 C33 1.1(3) . . . . ?
C31 C32 C33 C34 -0.2(3) . . . . ?
C32 N2 C35 C36 -85.9(3) . . . . ?
C32 N2 C37 C38 -89.6(3) . . . . ?
C32 C33 C34 C29 -0.6(4) . . . . ?
C34 C29 C30 C31 0.3(4) . . . . ?
C35 N2 C32 C31 8.3(3) . . . . ?
C35 N2 C32 C33 -171.5(2) . . . . ?
C35 N2 C37 C38 86.0(3) . . . . ?
C37 N2 C32 C31 -176.2(2) . . . . ?
C37 N2 C32 C33 4.0(3) . . . . ?
C37 N2 C35 C36 98.4(2) . . . . ?
C39 C1 C2 C3 166.2(2) . . . . ?
C39 C1 C2 C29 -14.4(3) . . . . ?
C39 C1 C13 C14 142.9(2) . . . . ?
C39 C1 C13 C18 -35.7(3) . . . . ?
C39 C40 C41 C42 -2.4(4) . . . . ?
C40 C39 C44 C43 -1.0(4) . . . . ?
C40 C41 C42 C43 -0.1(4) . . . . ?
C40 C41 C42 C45 -177.6(3) . . . . ?
C40 C41 C42 C45A 160.4(6) . . . . ?
C41 C42 C43 C44 2.1(5) . . . . ?
C41 C42 C45 C46 -165.6(3) . . . . ?
C41 C42 C45 C54 14.0(5) . . . . ?
C41 C42 C45A C46A 36.8(10) . . . . ?
C41 C42 C45A C54A -144.1(8) . . . . ?
C42 C43 C44 C39 -1.6(5) . . . . ?
C42 C45 C46 C47 177.7(3) . . . . ?
C42 C45 C54 C53 -177.6(5) . . . . ?
C42 C45A C46A C47A -179.9(8) . . . . ?
C42 C45A C54A C53A -179.4(8) . . . . ?
C43 C42 C45 C46 17.3(5) . . . . ?
C43 C42 C45 C54 -163.1(4) . . . . ?
C43 C42 C45A C46A -161.0(7) . . . . ?
C43 C42 C45A C54A 18.1(11) . . . . ?
C44 C39 C40 C41 2.9(3) . . . . ?
C45 C42 C43 C44 179.2(3) . . . . ?
C45 C46 C47 C48 179.1(4) . . . . ?
C45 C46 C47 C52 0.9(6) . . . . ?
C46 C45 C54 C53 2.0(7) . . . . ?
C46 C47 C48 C49 -178.5(4) . . . . ?
C46 C47 C52 C51 178.8(4) . . . . ?
C46 C47 C52 C53 0.2(7) . . . . ?
C47 C48 C49 C50 -0.9(6) . . . . ?
C47 C52 C53 C54 -0.1(9) . . . . ?
C48 C47 C52 C51 0.4(7) . . . . ?
C48 C47 C52 C53 -178.1(5) . . . . ?
C48 C49 C50 C51 1.9(7) . . . . ?
C49 C50 C51 C52 -1.7(9) . . . . ?
C50 C51 C52 C47 0.5(8) . . . . ?
C50 C51 C52 C53 179.0(6) . . . . ?
C51 C52 C53 C54 -178.6(6) . . . . ?
C52 C47 C48 C49 -0.2(6) . . . . ?
C52 C53 C54 C45 -1.0(9) . . . . ?
C54 C45 C46 C47 -2.0(6) . . . . ?
C45A C42 C43 C44 -165.2(4) . . . . ?
C45A C46A C47A C48A -179.9(10) . . . . ?
C45A C46A C47A C52A -2.5(16) . . . . ?
C46A C45A C54A C53A -0.4(14) . . . . ?
C46A C47A C48A C49A 178.9(11) . . . . ?
C46A C47A C52A C51A -179.8(9) . . . . ?
C46A C47A C52A C53A 3.5(15) . . . . ?
C47A C48A C49A C50A 0.6(19) . . . . ?
C47A C52A C53A C54A -3.1(15) . . . . ?
C48A C47A C52A C51A -2.4(15) . . . . ?
C48A C47A C52A C53A -179.0(10) . . . . ?
C48A C49A C50A C51A -1.8(18) . . . . ?
C49A C50A C51A C52A 0.8(15) . . . . ?
C50A C51A C52A C47A 1.3(15) . . . . ?
C50A C51A C52A C53A 177.8(10) . . . . ?
C51A C52A C53A C54A -179.6(9) . . . . ?
C52A C47A C48A C49A 1.4(17) . . . . ?
C52A C53A C54A C45A 1.5(15) . . . . ?
C54A C45A C46A C47A 0.9(15) . . . . ?
